data_2237673
loop_
_publ_author_name
'Bae, Hoyeon'
'Yoon, Minyoung'
'Sun, Ho-Jung'
'Lee, Dong-Heon'
'Park, Gyungse'

_publ_section_title
;
 1,3-Bis(6-methylpyridin-2-yl)-1<i>H</i>-imidazol-3-ium
 hexafluorophosphate
;
_journal_coeditor_code NG5317
_journal_issue 4
_journal_name_full 'Acta Crystallographica Section E'
_journal_page_first o549
_journal_paper_doi 10.1107/S1600536813006971
_journal_volume 69
_journal_year 2013
_chemical_formula_iupac 'C17 H19 N4 +, P1 F6 -'
_chemical_formula_moiety 'C17 H19 N4 +, F6 P1 -'
_chemical_formula_sum 'C17 H19 F6 N4 P'
_chemical_formula_weight 424.33
_chemical_name_systematic
;
1,3-Bis(6-methylpyridin-2-yl)-1<i>H</i>-imidazol-3-ium hexafluorophosphate
;
_space_group_IT_number 2
_symmetry_cell_setting triclinic
_symmetry_space_group_name_Hall '-P 1'
_symmetry_space_group_name_H-M 'P -1'
_atom_sites_solution_hydrogens geom
_atom_sites_solution_primary direct
_atom_sites_solution_secondary difmap
_audit_creation_method SHELXL-97
_cell_angle_alpha 108.039(2)
_cell_angle_beta 96.091(2)
_cell_angle_gamma 100.593(2)
_cell_formula_units_Z 2
_cell_length_a 6.3839(3)
_cell_length_b 12.0353(5)
_cell_length_c 12.8006(5)
_cell_measurement_reflns_used 3700
_cell_measurement_temperature 100(2)
_cell_measurement_theta_max 26.51
_cell_measurement_theta_min 1.70
_cell_volume 905.12(7)
_computing_cell_refinement 'SAINT (Bruker, 2000)'
_computing_data_collection 'APEX2 (Bruker, 2000)'
_computing_data_reduction 'SAINT (Bruker, 2000)'
_computing_molecular_graphics 'DIAMOND (Brandenburg, 1999)'
_computing_publication_material 'SHELXL97 (Sheldrick, 2008)'
_computing_structure_refinement 'SHELXL97 (Sheldrick, 2008)'
_computing_structure_solution 'SHELXS97 (Sheldrick, 2008)'
_diffrn_ambient_temperature 100(2)
_diffrn_measured_fraction_theta_full 0.994
_diffrn_measured_fraction_theta_max 0.989
_diffrn_measurement_device_type 'Bruker APEXII'
_diffrn_measurement_method \q/2\phi
_diffrn_radiation_monochromator graphite
_diffrn_radiation_source 'fine-focus sealed tube'
_diffrn_radiation_type MoK\a
_diffrn_radiation_wavelength 0.71073
_diffrn_reflns_av_R_equivalents 0.0322
_diffrn_reflns_av_sigmaI/netI 0.0298
_diffrn_reflns_limit_h_max 7
_diffrn_reflns_limit_h_min -8
_diffrn_reflns_limit_k_max 15
_diffrn_reflns_limit_k_min -15
_diffrn_reflns_limit_l_max 16
_diffrn_reflns_limit_l_min -16
_diffrn_reflns_number 19206
_diffrn_reflns_theta_full 25.00
_diffrn_reflns_theta_max 26.51
_diffrn_reflns_theta_min 1.70
_diffrn_standards_decay_% 0.00
_diffrn_standards_interval_time 10
_diffrn_standards_number 4
_exptl_absorpt_coefficient_mu 0.222
_exptl_absorpt_correction_T_max 0.9857
_exptl_absorpt_correction_T_min 0.9647
_exptl_absorpt_correction_type multi-scan
_exptl_absorpt_process_details '(SADABS; Sheldrick, 1996)'
_exptl_crystal_colour Colorless
_exptl_crystal_density_diffrn 1.557
_exptl_crystal_density_method 'not measured'
_exptl_crystal_description Block
_exptl_crystal_F_000 436
_exptl_crystal_size_max 0.16
_exptl_crystal_size_mid 0.07
_exptl_crystal_size_min 0.07
_refine_diff_density_max 0.350
_refine_diff_density_min -0.445
_refine_ls_extinction_method none
_refine_ls_goodness_of_fit_ref 0.974
_refine_ls_hydrogen_treatment constr
_refine_ls_matrix_type full
_refine_ls_number_parameters 269
_refine_ls_number_reflns 3700
_refine_ls_number_restraints 0
_refine_ls_restrained_S_all 0.974
_refine_ls_R_factor_all 0.0545
_refine_ls_R_factor_gt 0.0389
_refine_ls_shift/su_max 0.000
_refine_ls_shift/su_mean 0.000
_refine_ls_structure_factor_coef Fsqd
_refine_ls_weighting_details 'calc w=1/[\s^2^(Fo^2^)+(0.1000P)^2^+0.0000P] where P=(Fo^2^+2Fc^2^)/3'
_refine_ls_weighting_scheme calc
_refine_ls_wR_factor_gt 0.1179
_refine_ls_wR_factor_ref 0.1327
_reflns_number_gt 2898
_reflns_number_total 3700
_reflns_threshold_expression I>2sigma(I)
_cod_data_source_file ng5317.cif
_cod_data_source_block I
_cod_original_sg_symbol_Hall -P_1
_cod_database_code 2237673
_cod_database_fobs_code 2237673

loop_
_symmetry_equiv_pos_as_xyz
'x, y, z'
'-x, -y, -z'

loop_
_atom_site_type_symbol
_atom_site_label
_atom_site_fract_x
_atom_site_fract_y
_atom_site_fract_z
_atom_site_U_iso_or_equiv
_atom_site_adp_type
_atom_site_calc_flag
_atom_site_refinement_flags
_atom_site_occupancy
_atom_site_symmetry_multiplicity
P P1 0.02678(7) 0.17116(4) 0.22243(4) 0.02100(17) Uani d . 1 1
F F1 -0.20955(18) 0.16206(10) 0.25487(10) 0.0319(3) Uani d . 1 1
F F2 0.26436(17) 0.18066(10) 0.18965(10) 0.0307(3) Uani d . 1 1
F F3 0.09571(18) 0.30854(9) 0.30069(11) 0.0335(3) Uani d . 1 1
F F4 0.1109(2) 0.13509(11) 0.32678(10) 0.0383(3) Uani d . 1 1
F F5 -0.0381(2) 0.03350(11) 0.14681(12) 0.0517(4) Uani d . 1 1
F F6 -0.05468(19) 0.21073(14) 0.12030(11) 0.0472(4) Uani d . 1 1
N N1 0.4837(2) 0.09220(12) 0.78766(12) 0.0161(3) Uani d . 1 1
N N2 0.2781(2) 0.42854(12) 0.85867(12) 0.0172(3) Uani d . 1 1
N N3 0.5463(2) 0.18196(13) 0.59095(12) 0.0178(3) Uani d . 1 1
N N4 0.3855(2) 0.21935(12) 0.92229(12) 0.0159(3) Uani d . 1 1
C C1 0.3009(3) 0.54548(17) 0.73429(16) 0.0246(4) Uani d . 1 1
H H1A 0.3075 0.6315 0.7669 0.037 Uiso calc R 1 1
H H1B 0.2319 0.5167 0.6557 0.037 Uiso calc R 1 1
H H1C 0.4478 0.5319 0.7397 0.037 Uiso calc R 1 1
C C2 0.1717(3) 0.47883(15) 0.79610(14) 0.0181(4) Uani d . 1 1
C C3 -0.0512(3) 0.46979(15) 0.78953(15) 0.0201(4) Uani d . 1 1
H H3 -0.1230 0.5075 0.7462 0.025(5) Uiso calc R 1 1
C C4 -0.1665(3) 0.40628(16) 0.84576(16) 0.0218(4) Uani d . 1 1
H H4 -0.3181 0.3993 0.8416 0.027(5) Uiso calc R 1 1
C C5 -0.0567(3) 0.35243(15) 0.90892(15) 0.0205(4) Uani d . 1 1
H H5 -0.1320 0.3067 0.9477 0.023(5) Uiso calc R 1 1
C C6 0.1643(3) 0.36706(15) 0.91398(14) 0.0173(4) Uani d . 1 1
C C7 0.2937(3) 0.31832(16) 0.98693(14) 0.0199(4) Uani d . 1 1
H H7A 0.4132 0.3841 1.0371 0.032(6) Uiso calc R 1 1
H H7B 0.1998 0.2888 1.0340 0.023(5) Uiso calc R 1 1
C C8 0.3746(3) 0.17802(15) 0.81261(14) 0.0162(4) Uani d . 1 1
H H8 0.3008 0.2054 0.7604 0.017(5) Uiso calc R 1 1
C C9 0.5053(3) 0.15701(16) 0.96936(15) 0.0194(4) Uani d . 1 1
H H9 0.5382 0.1678 1.0465 0.033(6) Uiso calc R 1 1
C C10 0.5668(3) 0.07800(15) 0.88527(15) 0.0189(4) Uani d . 1 1
H H10 0.6517 0.0227 0.8920 0.030(5) Uiso calc R 1 1
C C11 0.5118(3) 0.02583(15) 0.67421(14) 0.0187(4) Uani d . 1 1
H H11A 0.3680 -0.0104 0.6259 0.028(5) Uiso calc R 1 1
H H11B 0.5827 -0.0401 0.6767 0.043(7) Uiso calc R 1 1
C C12 0.6464(3) 0.10626(15) 0.62463(14) 0.0164(4) Uani d . 1 1
C C13 0.8589(3) 0.10113(16) 0.61417(15) 0.0198(4) Uani d . 1 1
H H13 0.9250 0.0475 0.6396 0.021(5) Uiso calc R 1 1
C C14 0.9729(3) 0.17597(16) 0.56576(15) 0.0210(4) Uani d . 1 1
H H14 1.1185 0.1743 0.5573 0.020(5) Uiso calc R 1 1
C C15 0.8716(3) 0.25257(16) 0.53018(15) 0.0199(4) Uani d . 1 1
H H15 0.9460 0.3038 0.4960 0.022(5) Uiso calc R 1 1
C C16 0.6582(3) 0.25440(15) 0.54479(14) 0.0185(4) Uani d . 1 1
C C17 0.5434(3) 0.33675(18) 0.50650(18) 0.0277(4) Uani d . 1 1
H H17A 0.5198 0.3113 0.4248 0.042 Uiso calc R 1 1
H H17B 0.6318 0.4190 0.5378 0.042 Uiso calc R 1 1
H H17C 0.4035 0.3337 0.5319 0.042 Uiso calc R 1 1

loop_
_atom_site_aniso_label
_atom_site_aniso_U_11
_atom_site_aniso_U_22
_atom_site_aniso_U_33
_atom_site_aniso_U_12
_atom_site_aniso_U_13
_atom_site_aniso_U_23
P1 0.0187(3) 0.0230(3) 0.0248(3) 0.0041(2) 0.0065(2) 0.0125(2)
F1 0.0232(6) 0.0308(6) 0.0450(7) 0.0050(5) 0.0158(5) 0.0147(5)
F2 0.0196(6) 0.0401(7) 0.0371(7) 0.0072(5) 0.0100(5) 0.0176(5)
F3 0.0274(6) 0.0206(6) 0.0519(8) 0.0073(5) 0.0026(5) 0.0117(5)
F4 0.0493(8) 0.0459(8) 0.0417(8) 0.0283(6) 0.0193(6) 0.0317(6)
F5 0.0393(8) 0.0334(8) 0.0601(10) -0.0049(6) 0.0220(7) -0.0123(6)
F6 0.0257(7) 0.0908(11) 0.0386(8) 0.0116(7) 0.0034(6) 0.0427(8)
N1 0.0154(7) 0.0146(7) 0.0194(8) 0.0032(6) 0.0042(6) 0.0073(6)
N2 0.0157(8) 0.0177(7) 0.0187(8) 0.0043(6) 0.0038(6) 0.0062(6)
N3 0.0169(8) 0.0183(8) 0.0181(8) 0.0037(6) 0.0024(6) 0.0062(6)
N4 0.0135(7) 0.0172(7) 0.0188(7) 0.0036(6) 0.0030(6) 0.0086(6)
C1 0.0240(10) 0.0272(10) 0.0275(10) 0.0082(8) 0.0058(8) 0.0142(8)
C2 0.0203(9) 0.0157(8) 0.0171(9) 0.0050(7) 0.0031(7) 0.0035(7)
C3 0.0178(9) 0.0170(9) 0.0239(9) 0.0054(7) 0.0004(7) 0.0047(7)
C4 0.0139(9) 0.0185(9) 0.0292(10) 0.0027(7) 0.0031(7) 0.0036(8)
C5 0.0192(9) 0.0164(9) 0.0249(10) 0.0027(7) 0.0070(7) 0.0052(7)
C6 0.0185(9) 0.0151(8) 0.0182(9) 0.0049(7) 0.0044(7) 0.0041(7)
C7 0.0225(10) 0.0211(9) 0.0177(9) 0.0076(7) 0.0061(7) 0.0066(7)
C8 0.0133(8) 0.0170(8) 0.0190(9) 0.0024(7) 0.0016(7) 0.0081(7)
C9 0.0172(9) 0.0235(9) 0.0207(9) 0.0045(7) 0.0021(7) 0.0124(7)
C10 0.0158(9) 0.0203(9) 0.0246(10) 0.0046(7) 0.0032(7) 0.0130(8)
C11 0.0193(9) 0.0177(9) 0.0197(9) 0.0062(7) 0.0064(7) 0.0048(7)
C12 0.0169(9) 0.0158(8) 0.0141(8) 0.0041(7) 0.0007(7) 0.0025(7)
C13 0.0172(9) 0.0211(9) 0.0213(9) 0.0054(7) 0.0021(7) 0.0075(7)
C14 0.0147(9) 0.0239(9) 0.0229(10) 0.0047(7) 0.0037(7) 0.0055(8)
C15 0.0190(9) 0.0220(9) 0.0178(9) 0.0013(7) 0.0052(7) 0.0067(7)
C16 0.0188(9) 0.0204(9) 0.0151(9) 0.0040(7) 0.0024(7) 0.0051(7)
C17 0.0272(11) 0.0284(10) 0.0345(11) 0.0087(8) 0.0067(9) 0.0186(9)

loop_
_atom_type_symbol
_atom_type_description
_atom_type_scat_dispersion_real
_atom_type_scat_dispersion_imag
_atom_type_scat_source
C C 0.0033 0.0016 'International Tables Vol C Tables 4.2.6.8 and 6.1.1.4'
H H 0.0000 0.0000 'International Tables Vol C Tables 4.2.6.8 and 6.1.1.4'
N N 0.0061 0.0033 'International Tables Vol C Tables 4.2.6.8 and 6.1.1.4'
F F 0.0171 0.0103 'International Tables Vol C Tables 4.2.6.8 and 6.1.1.4'
P P 0.1023 0.0942 'International Tables Vol C Tables 4.2.6.8 and 6.1.1.4'

loop_
_geom_angle_atom_site_label_1
_geom_angle_atom_site_label_2
_geom_angle_atom_site_label_3
_geom_angle
F5 P1 F6 91.57(8)
F5 P1 F3 178.51(7)
F6 P1 F3 89.86(7)
F5 P1 F4 89.92(8)
F6 P1 F4 178.50(8)
F3 P1 F4 88.65(7)
F5 P1 F1 90.45(7)
F6 P1 F1 89.57(6)
F3 P1 F1 89.98(6)
F4 P1 F1 90.59(7)
F5 P1 F2 89.65(7)
F6 P1 F2 90.28(6)
F3 P1 F2 89.92(6)
F4 P1 F2 89.57(6)
F1 P1 F2 179.82(6)
C8 N1 C10 108.43(15)
C8 N1 C11 124.97(14)
C10 N1 C11 126.59(14)
C2 N2 C6 118.40(15)
C16 N3 C12 118.01(15)
C8 N4 C9 108.50(14)
C8 N4 C7 127.20(14)
C9 N4 C7 124.26(15)
C2 C1 H1A 109.5
C2 C1 H1B 109.5
H1A C1 H1B 109.5
C2 C1 H1C 109.5
H1A C1 H1C 109.5
H1B C1 H1C 109.5
N2 C2 C3 121.23(17)
N2 C2 C1 117.52(16)
C3 C2 C1 121.25(16)
C4 C3 C2 120.01(17)
C4 C3 H3 120.0
C2 C3 H3 120.0
C3 C4 C5 118.67(17)
C3 C4 H4 120.7
C5 C4 H4 120.7
C6 C5 C4 118.44(17)
C6 C5 H5 120.8
C4 C5 H5 120.8
N2 C6 C5 123.21(16)
N2 C6 C7 115.87(15)
C5 C6 C7 120.87(16)
N4 C7 C6 112.82(14)
N4 C7 H7A 109.0
C6 C7 H7A 109.0
N4 C7 H7B 109.0
C6 C7 H7B 109.0
H7A C7 H7B 107.8
N4 C8 N1 108.81(14)
N4 C8 H8 125.6
N1 C8 H8 125.6
C10 C9 N4 106.99(15)
C10 C9 H9 126.5
N4 C9 H9 126.5
C9 C10 N1 107.26(15)
C9 C10 H10 126.4
N1 C10 H10 126.4
N1 C11 C12 111.69(14)
N1 C11 H11A 109.3
C12 C11 H11A 109.3
N1 C11 H11B 109.3
C12 C11 H11B 109.3
H11A C11 H11B 107.9
N3 C12 C13 122.89(16)
N3 C12 C11 115.65(15)
C13 C12 C11 121.46(15)
C14 C13 C12 118.66(16)
C14 C13 H13 120.7
C12 C13 H13 120.7
C15 C14 C13 118.86(17)
C15 C14 H14 120.6
C13 C14 H14 120.6
C14 C15 C16 119.50(17)
C14 C15 H15 120.2
C16 C15 H15 120.2
N3 C16 C15 122.06(16)
N3 C16 C17 117.27(16)
C15 C16 C17 120.66(16)
C16 C17 H17A 109.5
C16 C17 H17B 109.5
H17A C17 H17B 109.5
C16 C17 H17C 109.5
H17A C17 H17C 109.5
H17B C17 H17C 109.5

loop_
_geom_bond_atom_site_label_1
_geom_bond_atom_site_label_2
_geom_bond_distance
P1 F5 1.5883(13)
P1 F6 1.5933(12)
P1 F3 1.5951(12)
P1 F4 1.5980(12)
P1 F1 1.6003(12)
P1 F2 1.6095(12)
N1 C8 1.327(2)
N1 C10 1.377(2)
N1 C11 1.473(2)
N2 C2 1.343(2)
N2 C6 1.346(2)
N3 C16 1.341(2)
N3 C12 1.350(2)
N4 C8 1.326(2)
N4 C9 1.380(2)
N4 C7 1.482(2)
C1 C2 1.496(3)
C1 H1A 0.9800
C1 H1B 0.9800
C1 H1C 0.9800
C2 C3 1.399(2)
C3 C4 1.375(3)
C3 H3 0.9500
C4 C5 1.391(2)
C4 H4 0.9500
C5 C6 1.381(2)
C5 H5 0.9500
C6 C7 1.501(2)
C7 H7A 0.9900
C7 H7B 0.9900
C8 H8 0.9500
C9 C10 1.345(3)
C9 H9 0.9500
C10 H10 0.9500
C11 C12 1.506(3)
C11 H11A 0.9900
C11 H11B 0.9900
C12 C13 1.388(2)
C13 C14 1.388(3)
C13 H13 0.9500
C14 C15 1.376(2)
C14 H14 0.9500
C15 C16 1.398(2)
C15 H15 0.9500
C16 C17 1.501(2)
C17 H17A 0.9800
C17 H17B 0.9800
C17 H17C 0.9800

loop_
_geom_hbond_atom_site_label_D
_geom_hbond_atom_site_label_H
_geom_hbond_atom_site_label_A
_geom_hbond_site_symmetry_A
_geom_hbond_distance_DH
_geom_hbond_distance_HA
_geom_hbond_distance_DA
_geom_hbond_angle_DHA
_geom_hbond_publ_flag
C3 H3 F3 2_566 0.95 2.45 3.263(2) 144 yes
C7 H7A N2 2_667 0.99 2.59 3.567(2) 170 yes
C7 H7B F6 1_556 0.99 2.28 3.264(2) 172 yes
C10 H10 F2 2_656 0.95 2.53 3.373(2) 148 yes
C11 H11B F4 2_656 0.99 2.44 3.355(2) 154 yes
C13 H13 F4 2_656 0.95 2.34 3.193(2) 149 yes
